data_4301636
loop_
_publ_author_name
'Mikinao Ito'
'Tsuyoshi Matsumoto'
'Kazuyuki Tatsumi'

_publ_section_title
;
Synthesis and Reactions of Mono- and Dinuclear Ni(I) Thiolate Complexes
;
_journal_name_full 'Inorganic Chemistry'
_journal_page_first 2215
_journal_page_last 2223
_journal_paper_doi 10.1021/ic802276w
_journal_volume 48
_journal_year 2009
_chemical_formula_moiety 'C58 H59 N2 Ni2 S2 '
_chemical_formula_sum 'C58 H59 N2 Ni2 S2'
_chemical_formula_weight 965.64
_space_group_IT_number 14
_symmetry_cell_setting monoclinic
_symmetry_Int_Tables_number 14
_symmetry_space_group_name_Hall '-P 2yn'
_symmetry_space_group_name_H-M 'P 1 21/n 1'
_cell_angle_alpha 90.0000
_cell_angle_beta 103.178(4)
_cell_angle_gamma 90.0000
_cell_formula_units_Z 4
_cell_length_a 12.107(2)
_cell_length_b 19.868(3)
_cell_length_c 22.859(4)
_cell_measurement_reflns_used 4378
_cell_measurement_temperature 173.1
_cell_measurement_theta_max 27.5
_cell_measurement_theta_min 3.1
_cell_volume 5353.8(15)
_computing_cell_refinement CrystalClear
_computing_data_collection CrystalClear
_computing_data_reduction CrystalStructure
_computing_publication_material 'CrystalStructure 3.8'
_computing_structure_refinement SHELXL
_computing_structure_solution SIR97
_diffrn_detector_area_resol_mean 7.31
_diffrn_measured_fraction_theta_full 0.997
_diffrn_measured_fraction_theta_max 0.997
_diffrn_measurement_device_type 'Rigaku Saturn'
_diffrn_measurement_method \w
_diffrn_radiation_type 'Mo K\a'
_diffrn_radiation_wavelength 0.71070
_diffrn_reflns_av_R_equivalents 0.102
_diffrn_reflns_limit_h_max 15
_diffrn_reflns_limit_h_min -15
_diffrn_reflns_limit_k_max 25
_diffrn_reflns_limit_k_min -25
_diffrn_reflns_limit_l_max 28
_diffrn_reflns_limit_l_min -29
_diffrn_reflns_number 43275
_diffrn_reflns_theta_full 27.48
_diffrn_reflns_theta_max 27.48
_exptl_absorpt_coefficient_mu 0.818
_exptl_absorpt_correction_type none
_exptl_crystal_colour yellow-brown
_exptl_crystal_density_diffrn 1.198
_exptl_crystal_density_method 'not measured'
_exptl_crystal_description block
_exptl_crystal_F_000 2036.00
_exptl_crystal_size_max 0.05
_exptl_crystal_size_mid 0.05
_exptl_crystal_size_min 0.05
_refine_diff_density_max 1.38
_refine_diff_density_min -0.92
_refine_ls_extinction_method none
_refine_ls_goodness_of_fit_ref 1.017
_refine_ls_hydrogen_treatment refall
_refine_ls_number_parameters 595
_refine_ls_number_reflns 12248
_refine_ls_R_factor_gt 0.0816
_refine_ls_shift/su_max 0.0000
_refine_ls_structure_factor_coef Fsqd
_refine_ls_weighting_details 'w = 1/[\s^2^(Fo^2^)+(0.1417P)^2^+2.2248P] where P=(Fo^2^+2Fc^2^)/3'
_refine_ls_weighting_scheme calc
_refine_ls_wR_factor_ref 0.2645
_reflns_number_gt 7153
_reflns_number_total 12248
_reflns_threshold_expression F^2^>2.0\s(F^2^)
_cod_data_source_file ic802276w_si_002_08.cif
_cod_data_source_block complex7
_cod_original_cell_volume 5353.9(16)
_cod_original_formula_sum 'C58 H59 N2 Ni2 S2 '
_cod_database_code 4301636

loop_
_symmetry_equiv_pos_site_id
_symmetry_equiv_pos_as_xyz
1 +X,+Y,+Z
2 1/2-X,1/2+Y,1/2-Z
3 -X,-Y,-Z
4 1/2+X,1/2-Y,1/2+Z

loop_
_atom_site_label
_atom_site_type_symbol
_atom_site_fract_x
_atom_site_fract_y
_atom_site_fract_z
_atom_site_U_iso_or_equiv
_atom_site_adp_type
_atom_site_occupancy
_atom_site_symmetry_multiplicity
_atom_site_calc_flag
_atom_site_refinement_flags
_atom_site_disorder_assembly
_atom_site_disorder_group
Ni(1) Ni 0.55327(5) 0.20531(3) 0.23676(3) 0.0417(2) Uani 1.00 1 d . . .
Ni(2) Ni 0.37653(6) 0.15646(3) 0.19731(3) 0.0507(2) Uani 1.00 1 d . . .
S(1) S 0.44181(11) 0.17104(6) 0.29479(6) 0.0458(3) Uani 1.00 1 d . . .
S(2) S 0.48497(11) 0.19446(6) 0.14051(5) 0.0434(2) Uani 1.00 1 d . . .
N(1) N 0.7817(4) 0.2666(2) 0.2686(2) 0.0674(13) Uani 1.00 1 d . . .
N(2) N 0.1424(4) 0.1142(2) 0.1379(2) 0.0692(13) Uani 1.00 1 d . . .
C(1) C 0.3641(4) 0.2350(2) 0.3232(2) 0.0422(10) Uani 1.00 1 d . . .
C(2) C 0.3583(4) 0.3021(2) 0.3036(2) 0.0470(11) Uani 1.00 1 d . . .
C(3) C 0.2941(4) 0.3478(2) 0.3292(2) 0.0536(12) Uani 1.00 1 d . . .
C(4) C 0.2394(5) 0.3286(2) 0.3724(2) 0.0604(14) Uani 1.00 1 d . . .
C(5) C 0.2468(4) 0.2630(2) 0.3918(2) 0.0525(12) Uani 1.00 1 d . . .
C(6) C 0.3086(4) 0.2150(2) 0.3680(2) 0.0466(11) Uani 1.00 1 d . . .
C(7) C 0.4154(4) 0.3298(2) 0.2572(2) 0.0467(11) Uani 1.00 1 d . . .
C(8) C 0.5224(4) 0.3593(2) 0.2760(2) 0.0532(12) Uani 1.00 1 d . . .
C(9) C 0.5705(4) 0.3903(2) 0.2338(2) 0.0554(13) Uani 1.00 1 d . . .
C(10) C 0.5193(5) 0.3921(2) 0.1737(2) 0.0583(13) Uani 1.00 1 d . . .
C(11) C 0.4124(5) 0.3631(2) 0.1559(2) 0.0588(14) Uani 1.00 1 d . . .
C(12) C 0.3592(4) 0.3336(2) 0.1970(2) 0.0500(12) Uani 1.00 1 d . . .
C(13) C 0.5848(5) 0.3575(2) 0.3404(2) 0.0604(14) Uani 1.00 1 d . . .
C(14) C 0.5745(6) 0.4221(3) 0.1270(3) 0.087(2) Uani 1.00 1 d . . .
C(15) C 0.2390(5) 0.3070(3) 0.1757(2) 0.0662(15) Uani 1.00 1 d . . .
C(16) C 0.3160(4) 0.1460(2) 0.3945(2) 0.0478(11) Uani 1.00 1 d . . .
C(17) C 0.3885(4) 0.1338(2) 0.4502(2) 0.0510(11) Uani 1.00 1 d . . .
C(18) C 0.3826(5) 0.0730(2) 0.4793(2) 0.0586(13) Uani 1.00 1 d . . .
C(19) C 0.3078(4) 0.0229(2) 0.4549(2) 0.0565(13) Uani 1.00 1 d . . .
C(20) C 0.2389(4) 0.0346(2) 0.3986(2) 0.0586(13) Uani 1.00 1 d . . .
C(21) C 0.2412(4) 0.0947(2) 0.3678(2) 0.0510(11) Uani 1.00 1 d . . .
C(22) C 0.4730(5) 0.1864(3) 0.4787(2) 0.0667(15) Uani 1.00 1 d . . .
C(23) C 0.3009(6) -0.0418(3) 0.4867(3) 0.086(2) Uani 1.00 1 d . . .
C(24) C 0.1638(5) 0.1022(2) 0.3050(2) 0.0647(15) Uani 1.00 1 d . . .
C(25) C 0.5503(4) 0.1328(2) 0.1026(2) 0.0420(10) Uani 1.00 1 d . . .
C(26) C 0.5637(4) 0.1508(2) 0.0453(2) 0.0484(11) Uani 1.00 1 d . . .
C(27) C 0.6157(5) 0.1053(2) 0.0135(2) 0.0621(15) Uani 1.00 1 d . . .
C(28) C 0.6545(5) 0.0433(2) 0.0374(2) 0.0636(15) Uani 1.00 1 d . . .
C(29) C 0.6386(5) 0.0254(2) 0.0935(2) 0.0535(13) Uani 1.00 1 d . . .
C(30) C 0.5854(4) 0.0692(2) 0.1259(2) 0.0428(10) Uani 1.00 1 d . . .
C(31) C 0.5226(4) 0.2164(2) 0.0156(2) 0.0503(12) Uani 1.00 1 d . . .
C(32) C 0.5987(5) 0.2693(2) 0.0175(2) 0.0576(14) Uani 1.00 1 d . . .
C(33) C 0.5615(6) 0.3279(3) -0.0151(3) 0.0732(18) Uani 1.00 1 d . . .
C(34) C 0.4501(8) 0.3334(3) -0.0478(3) 0.087(2) Uani 1.00 1 d . . .
C(35) C 0.3755(6) 0.2816(3) -0.0474(2) 0.080(2) Uani 1.00 1 d . . .
C(36) C 0.4104(6) 0.2232(3) -0.0153(2) 0.0669(16) Uani 1.00 1 d . . .
C(37) C 0.7166(6) 0.2652(3) 0.0534(3) 0.0762(18) Uani 1.00 1 d . . .
C(38) C 0.4104(9) 0.3976(4) -0.0840(4) 0.130(3) Uani 1.00 1 d . . .
C(39) C 0.3270(6) 0.1664(4) -0.0152(3) 0.090(2) Uani 1.00 1 d . . .
C(40) C 0.5649(4) 0.0460(2) 0.1851(2) 0.0398(10) Uani 1.00 1 d . . .
C(41) C 0.6515(4) 0.0498(2) 0.2380(2) 0.0431(10) Uani 1.00 1 d . . .
C(42) C 0.6272(4) 0.0272(2) 0.2915(2) 0.0460(11) Uani 1.00 1 d . . .
C(43) C 0.5224(5) 0.0013(2) 0.2936(2) 0.0497(12) Uani 1.00 1 d . . .
C(44) C 0.4397(4) -0.0036(2) 0.2401(2) 0.0458(11) Uani 1.00 1 d . . .
C(45) C 0.4598(4) 0.0175(2) 0.1866(2) 0.0439(10) Uani 1.00 1 d . . .
C(46) C 0.7664(4) 0.0750(3) 0.2360(2) 0.0596(13) Uani 1.00 1 d . . .
C(47) C 0.4966(5) -0.0185(3) 0.3528(2) 0.0688(16) Uani 1.00 1 d . . .
C(48) C 0.3740(4) 0.0049(2) 0.1281(2) 0.0566(13) Uani 1.00 1 d . . .
C(49) C 0.6944(4) 0.2415(2) 0.2589(2) 0.0532(12) Uani 1.00 1 d . . .
C(50) C 0.8930(4) 0.2971(2) 0.2730(3) 0.0631(15) Uani 1.00 1 d . . .
C(51) C 0.9802(5) 0.2413(3) 0.2900(3) 0.085(2) Uani 1.00 1 d . . .
C(52) C 0.8975(6) 0.3255(3) 0.2130(3) 0.086(2) Uani 1.00 1 d . . .
C(53) C 0.9098(5) 0.3507(3) 0.3208(3) 0.0769(19) Uani 1.00 1 d . . .
C(54) C 0.2340(5) 0.1280(3) 0.1631(2) 0.0608(14) Uani 1.00 1 d . . .
C(55) C 0.0290(5) 0.0959(3) 0.1049(3) 0.0761(18) Uani 1.00 1 d . . .
C(56) C -0.0010(15) 0.0276(9) 0.1359(9) 0.075(4) Uiso 0.40 1 d P . .
C(57) C 0.0140(12) 0.0217(7) 0.1104(7) 0.093(4) Uiso 0.60 1 d P . .
C(58) C 0.046(2) 0.091(2) 0.0384(17) 0.126(16) Uani 0.40 1 d P . .
C(59) C 0.010(2) 0.1132(13) 0.0374(11) 0.108(8) Uani 0.60 1 d P . .
C(60) C -0.066(3) 0.148(2) 0.1135(16) 0.108(13) Uani 0.40 1 d P . .
C(61) C -0.0476(15) 0.1389(13) 0.1353(10) 0.085(6) Uani 0.60 1 d P . .
H(3) H 0.2888 0.3932 0.3161 0.064 Uiso 1.00 1 c R . .
H(4) H 0.1965 0.3604 0.3890 0.072 Uiso 1.00 1 c R . .
H(5) H 0.2089 0.2499 0.4221 0.063 Uiso 1.00 1 c R . .
H(9) H 0.6423 0.4115 0.2470 0.066 Uiso 1.00 1 c R . .
H(11) H 0.3749 0.3635 0.1146 0.071 Uiso 1.00 1 c R . .
H(13A) H 0.6500 0.3880 0.3464 0.073 Uiso 1.00 1 c R . .
H(13B) H 0.6112 0.3116 0.3512 0.073 Uiso 1.00 1 c R . .
H(13C) H 0.5339 0.3718 0.3658 0.073 Uiso 1.00 1 c R . .
H(14A) H 0.6137 0.4637 0.1425 0.104 Uiso 1.00 1 c R . .
H(14B) H 0.5163 0.4320 0.0905 0.104 Uiso 1.00 1 c R . .
H(14C) H 0.6292 0.3900 0.1174 0.104 Uiso 1.00 1 c R . .
H(15A) H 0.1853 0.3395 0.1856 0.079 Uiso 1.00 1 c R . .
H(15B) H 0.2318 0.2640 0.1956 0.079 Uiso 1.00 1 c R . .
H(15C) H 0.2224 0.3002 0.1321 0.079 Uiso 1.00 1 c R . .
H(18) H 0.4320 0.0657 0.5175 0.070 Uiso 1.00 1 c R . .
H(20) H 0.1882 0.0002 0.3803 0.070 Uiso 1.00 1 c R . .
H(22A) H 0.5296 0.1923 0.4546 0.080 Uiso 1.00 1 c R . .
H(22B) H 0.5108 0.1720 0.5193 0.080 Uiso 1.00 1 c R . .
H(22C) H 0.4337 0.2292 0.4808 0.080 Uiso 1.00 1 c R . .
H(23A) H 0.3502 -0.0397 0.5271 0.103 Uiso 1.00 1 c R . .
H(23B) H 0.3255 -0.0788 0.4642 0.103 Uiso 1.00 1 c R . .
H(23C) H 0.2224 -0.0496 0.4896 0.103 Uiso 1.00 1 c R . .
H(24A) H 0.1435 0.0575 0.2878 0.078 Uiso 1.00 1 c R . .
H(24B) H 0.2036 0.1274 0.2793 0.078 Uiso 1.00 1 c R . .
H(24C) H 0.0947 0.1264 0.3080 0.078 Uiso 1.00 1 c R . .
H(27) H 0.6247 0.1171 -0.0254 0.075 Uiso 1.00 1 c R . .
H(28) H 0.6915 0.0134 0.0156 0.076 Uiso 1.00 1 c R . .
H(29) H 0.6643 -0.0172 0.1101 0.064 Uiso 1.00 1 c R . .
H(33) H 0.6128 0.3642 -0.0148 0.088 Uiso 1.00 1 c R . .
H(35) H 0.2990 0.2858 -0.0693 0.096 Uiso 1.00 1 c R . .
H(37A) H 0.7161 0.2536 0.0950 0.091 Uiso 1.00 1 c R . .
H(37B) H 0.7541 0.3088 0.0525 0.091 Uiso 1.00 1 c R . .
H(37C) H 0.7578 0.2305 0.0366 0.091 Uiso 1.00 1 c R . .
H(38A) H 0.3297 0.3935 -0.1035 0.156 Uiso 1.00 1 c R . .
H(38B) H 0.4544 0.4037 -0.1147 0.156 Uiso 1.00 1 c R . .
H(38C) H 0.4216 0.4365 -0.0570 0.156 Uiso 1.00 1 c R . .
H(39A) H 0.3489 0.1274 -0.0362 0.108 Uiso 1.00 1 c R . .
H(39B) H 0.2507 0.1812 -0.0357 0.108 Uiso 1.00 1 c R . .
H(39C) H 0.3274 0.1540 0.0264 0.108 Uiso 1.00 1 c R . .
H(42) H 0.6845 0.0297 0.3275 0.055 Uiso 1.00 1 c R . .
H(44) H 0.3677 -0.0220 0.2409 0.055 Uiso 1.00 1 c R . .
H(46A) H 0.8120 0.0803 0.2771 0.071 Uiso 1.00 1 c R . .
H(46B) H 0.7594 0.1187 0.2155 0.071 Uiso 1.00 1 c R . .
H(46C) H 0.8033 0.0428 0.2142 0.071 Uiso 1.00 1 c R . .
H(47A) H 0.5627 -0.0411 0.3777 0.083 Uiso 1.00 1 c R . .
H(47B) H 0.4315 -0.0492 0.3455 0.083 Uiso 1.00 1 c R . .
H(47C) H 0.4788 0.0218 0.3735 0.083 Uiso 1.00 1 c R . .
H(48A) H 0.4038 -0.0289 0.1046 0.068 Uiso 1.00 1 c R . .
H(48B) H 0.3597 0.0469 0.1052 0.068 Uiso 1.00 1 c R . .
H(48C) H 0.3030 -0.0114 0.1368 0.068 Uiso 1.00 1 c R . .
H(51A) H 0.9795 0.2246 0.3302 0.102 Uiso 1.00 1 c R . .
H(51B) H 1.0557 0.2588 0.2898 0.102 Uiso 1.00 1 c R . .
H(51C) H 0.9616 0.2044 0.2609 0.102 Uiso 1.00 1 c R . .
H(52A) H 0.8872 0.2892 0.1832 0.103 Uiso 1.00 1 c R . .
H(52B) H 0.9713 0.3471 0.2156 0.103 Uiso 1.00 1 c R . .
H(52C) H 0.8371 0.3589 0.2009 0.103 Uiso 1.00 1 c R . .
H(53A) H 0.8508 0.3851 0.3096 0.092 Uiso 1.00 1 c R . .
H(53B) H 0.9846 0.3715 0.3247 0.092 Uiso 1.00 1 c R . .
H(53C) H 0.9050 0.3304 0.3592 0.092 Uiso 1.00 1 c R . .

loop_
_atom_site_aniso_label
_atom_site_aniso_U_11
_atom_site_aniso_U_22
_atom_site_aniso_U_33
_atom_site_aniso_U_12
_atom_site_aniso_U_13
_atom_site_aniso_U_23
Ni(1) 0.0476(3) 0.0374(3) 0.0413(3) -0.0040(2) 0.0126(2) -0.0044(2)
Ni(2) 0.0515(4) 0.0548(4) 0.0463(4) -0.0028(3) 0.0123(3) -0.0060(2)
S(1) 0.0583(7) 0.0394(6) 0.0431(6) 0.0042(5) 0.0187(5) -0.0004(4)
S(2) 0.0561(7) 0.0400(6) 0.0359(6) 0.0032(5) 0.0142(5) 0.0016(4)
N(1) 0.051(2) 0.049(2) 0.099(4) -0.001(2) 0.010(2) -0.008(2)
N(2) 0.058(3) 0.064(3) 0.084(3) -0.007(2) 0.014(2) -0.014(2)
C(1) 0.051(2) 0.040(2) 0.037(2) 0.003(2) 0.011(2) -0.0001(19)
C(2) 0.056(2) 0.040(2) 0.043(2) 0.002(2) 0.008(2) -0.005(2)
C(3) 0.064(3) 0.041(2) 0.058(3) 0.008(2) 0.018(2) -0.003(2)
C(4) 0.068(3) 0.051(3) 0.069(3) 0.010(2) 0.028(3) -0.009(2)
C(5) 0.061(3) 0.050(2) 0.051(2) 0.005(2) 0.021(2) -0.006(2)
C(6) 0.057(3) 0.043(2) 0.041(2) 0.002(2) 0.014(2) -0.003(2)
C(7) 0.056(3) 0.036(2) 0.048(2) 0.008(2) 0.011(2) 0.001(2)
C(8) 0.064(3) 0.040(2) 0.055(3) 0.014(2) 0.012(2) -0.003(2)
C(9) 0.063(3) 0.038(2) 0.065(3) 0.005(2) 0.015(2) -0.003(2)
C(10) 0.076(3) 0.039(2) 0.065(3) 0.003(2) 0.027(3) 0.009(2)
C(11) 0.090(4) 0.036(2) 0.050(3) 0.017(2) 0.014(2) 0.010(2)
C(12) 0.065(3) 0.035(2) 0.049(2) 0.012(2) 0.013(2) 0.003(2)
C(13) 0.063(3) 0.055(3) 0.062(3) 0.001(2) 0.011(2) -0.006(2)
C(14) 0.116(5) 0.069(4) 0.088(4) 0.009(4) 0.051(4) 0.020(3)
C(15) 0.069(3) 0.061(3) 0.062(3) 0.002(2) 0.001(3) 0.007(2)
C(16) 0.056(2) 0.044(2) 0.048(2) 0.005(2) 0.022(2) -0.001(2)
C(17) 0.061(3) 0.055(2) 0.037(2) 0.003(2) 0.014(2) 0.002(2)
C(18) 0.069(3) 0.067(3) 0.042(2) 0.002(2) 0.019(2) 0.006(2)
C(19) 0.059(3) 0.059(3) 0.051(3) -0.001(2) 0.012(2) 0.009(2)
C(20) 0.066(3) 0.053(3) 0.061(3) -0.010(2) 0.022(2) 0.001(2)
C(21) 0.059(3) 0.051(2) 0.044(2) 0.001(2) 0.014(2) 0.003(2)
C(22) 0.081(4) 0.059(3) 0.056(3) -0.007(3) 0.006(3) -0.002(2)
C(23) 0.097(5) 0.073(4) 0.088(5) -0.010(3) 0.021(4) 0.033(3)
C(24) 0.074(3) 0.055(3) 0.056(3) -0.002(2) -0.003(2) 0.005(2)
C(25) 0.058(2) 0.036(2) 0.035(2) -0.000(2) 0.015(2) 0.0024(18)
C(26) 0.069(3) 0.042(2) 0.038(2) 0.004(2) 0.019(2) 0.0034(19)
C(27) 0.103(4) 0.051(3) 0.041(2) 0.006(3) 0.034(2) 0.002(2)
C(28) 0.105(4) 0.043(2) 0.051(3) 0.011(2) 0.037(3) -0.002(2)
C(29) 0.089(3) 0.034(2) 0.043(2) 0.006(2) 0.025(2) -0.000(2)
C(30) 0.057(2) 0.038(2) 0.034(2) -0.003(2) 0.010(2) 0.0006(18)
C(31) 0.072(3) 0.048(2) 0.033(2) 0.009(2) 0.018(2) 0.006(2)
C(32) 0.093(4) 0.038(2) 0.049(2) 0.009(2) 0.032(3) 0.010(2)
C(33) 0.108(5) 0.052(3) 0.071(4) 0.012(3) 0.045(4) 0.015(3)
C(34) 0.147(7) 0.064(4) 0.069(4) 0.043(4) 0.065(4) 0.031(3)
C(35) 0.101(5) 0.094(4) 0.050(3) 0.031(4) 0.024(3) 0.027(3)
C(36) 0.093(4) 0.068(3) 0.041(2) 0.006(3) 0.016(3) 0.012(2)
C(37) 0.096(5) 0.066(3) 0.069(4) -0.018(3) 0.025(3) 0.009(3)
C(38) 0.193(9) 0.107(6) 0.117(6) 0.079(6) 0.090(6) 0.076(5)
C(39) 0.078(4) 0.115(6) 0.067(4) -0.008(4) -0.003(3) 0.019(4)
C(40) 0.057(2) 0.029(2) 0.034(2) 0.0003(19) 0.011(2) 0.0037(17)
C(41) 0.057(2) 0.036(2) 0.037(2) 0.004(2) 0.013(2) 0.0022(18)
C(42) 0.065(3) 0.039(2) 0.030(2) 0.004(2) 0.002(2) 0.0028(18)
C(43) 0.084(3) 0.034(2) 0.034(2) 0.008(2) 0.021(2) 0.0076(18)
C(44) 0.055(2) 0.039(2) 0.045(2) -0.003(2) 0.013(2) 0.002(2)
C(45) 0.055(2) 0.040(2) 0.034(2) 0.004(2) 0.004(2) 0.0028(19)
C(46) 0.051(3) 0.060(3) 0.064(3) -0.005(2) 0.007(2) -0.002(2)
C(47) 0.100(4) 0.067(3) 0.045(3) -0.001(3) 0.026(3) 0.003(2)
C(48) 0.068(3) 0.055(3) 0.042(2) -0.009(2) 0.002(2) 0.000(2)
C(49) 0.053(3) 0.037(2) 0.071(3) -0.002(2) 0.017(2) -0.002(2)
C(50) 0.050(3) 0.048(3) 0.092(4) -0.007(2) 0.017(3) -0.006(2)
C(51) 0.056(3) 0.074(4) 0.120(6) -0.003(3) 0.011(3) -0.018(4)
C(52) 0.085(4) 0.075(4) 0.099(5) -0.021(3) 0.024(4) -0.013(4)
C(53) 0.065(3) 0.065(3) 0.103(5) -0.020(3) 0.025(3) -0.025(3)
C(54) 0.058(3) 0.065(3) 0.059(3) -0.001(2) 0.012(2) -0.007(2)
C(55) 0.054(3) 0.076(4) 0.089(5) -0.007(3) -0.003(3) -0.009(3)
C(58) 0.070(17) 0.19(4) 0.096(19) -0.01(2) -0.031(14) -0.05(2)
C(59) 0.111(18) 0.122(14) 0.091(12) 0.016(12) 0.023(11) 0.034(10)
C(60) 0.10(2) 0.110(18) 0.09(2) 0.060(15) -0.034(14) -0.006(16)
C(61) 0.040(7) 0.106(15) 0.103(17) 0.005(8) 0.001(9) -0.024(11)

loop_
_atom_type_symbol
_atom_type_description
_atom_type_scat_dispersion_real
_atom_type_scat_dispersion_imag
_atom_type_scat_source
C C 0.003 0.002
;
International Tables for Crystallography
(1992, Vol. C, Tables 4.2.6.8 and 6.1.1.4)
;
N N 0.006 0.003
;
International Tables for Crystallography
(1992, Vol. C, Tables 4.2.6.8 and 6.1.1.4)
;
Ni Ni 0.339 1.112
;
International Tables for Crystallography
(1992, Vol. C, Tables 4.2.6.8 and 6.1.1.4)
;
S S 0.125 0.123
;
International Tables for Crystallography
(1992, Vol. C, Tables 4.2.6.8 and 6.1.1.4)
;
H H 0.000 0.000
;
International Tables for Crystallography
(1992, Vol. C, Table 6.1.1.4)
;

loop_
_geom_angle_atom_site_label_1
_geom_angle_atom_site_label_2
_geom_angle_atom_site_label_3
_geom_angle
_geom_angle_publ_flag
_geom_angle_site_symmetry_1
_geom_angle_site_symmetry_2
_geom_angle_site_symmetry_3
Ni(2) Ni(1) S(1) 58.09(3) yes . . .
Ni(2) Ni(1) S(2) 57.67(4) yes . . .
Ni(2) Ni(1) C(49) 173.3(2) yes . . .
S(1) Ni(1) S(2) 115.71(5) yes . . .
S(1) Ni(1) C(49) 128.34(19) yes . . .
S(2) Ni(1) C(49) 115.95(19) yes . . .
Ni(1) Ni(2) S(1) 57.99(4) yes . . .
Ni(1) Ni(2) S(2) 57.53(3) yes . . .
Ni(1) Ni(2) C(54) 173.42(19) yes . . .
S(1) Ni(2) S(2) 115.47(5) yes . . .
S(1) Ni(2) C(54) 124.2(2) yes . . .
S(2) Ni(2) C(54) 119.6(2) yes . . .
Ni(1) S(1) Ni(2) 63.93(4) yes . . .
Ni(1) S(1) C(1) 116.36(16) yes . . .
Ni(2) S(1) C(1) 111.28(14) yes . . .
Ni(1) S(2) Ni(2) 64.80(4) yes . . .
Ni(1) S(2) C(25) 116.77(14) yes . . .
Ni(2) S(2) C(25) 116.43(17) yes . . .
C(49) N(1) C(50) 172.7(6) yes . . .
C(54) N(2) C(55) 178.3(7) yes . . .
S(1) C(1) C(2) 123.5(4) yes . . .
S(1) C(1) C(6) 116.3(3) yes . . .
C(2) C(1) C(6) 120.2(4) yes . . .
C(1) C(2) C(3) 118.2(5) yes . . .
C(1) C(2) C(7) 125.3(4) yes . . .
C(3) C(2) C(7) 116.6(4) yes . . .
C(2) C(3) C(4) 121.9(4) yes . . .
C(3) C(4) C(5) 119.5(5) yes . . .
C(4) C(5) C(6) 121.6(5) yes . . .
C(1) C(6) C(5) 118.6(4) yes . . .
C(1) C(6) C(16) 124.2(4) yes . . .
C(5) C(6) C(16) 117.1(4) yes . . .
C(2) C(7) C(8) 118.9(4) yes . . .
C(2) C(7) C(12) 121.3(4) yes . . .
C(8) C(7) C(12) 119.4(5) yes . . .
C(7) C(8) C(9) 118.9(4) yes . . .
C(7) C(8) C(13) 121.1(5) yes . . .
C(9) C(8) C(13) 120.0(4) yes . . .
C(8) C(9) C(10) 123.0(5) yes . . .
C(9) C(10) C(11) 117.3(5) yes . . .
C(9) C(10) C(14) 123.2(5) yes . . .
C(11) C(10) C(14) 119.4(5) yes . . .
C(10) C(11) C(12) 121.5(5) yes . . .
C(7) C(12) C(11) 119.7(4) yes . . .
C(7) C(12) C(15) 121.0(5) yes . . .
C(11) C(12) C(15) 119.3(4) yes . . .
C(6) C(16) C(17) 119.8(4) yes . . .
C(6) C(16) C(21) 121.0(4) yes . . .
C(17) C(16) C(21) 118.7(4) yes . . .
C(16) C(17) C(18) 119.9(4) yes . . .
C(16) C(17) C(22) 120.0(4) yes . . .
C(18) C(17) C(22) 120.1(4) yes . . .
C(17) C(18) C(19) 122.3(4) yes . . .
C(18) C(19) C(20) 117.3(5) yes . . .
C(18) C(19) C(23) 122.1(4) yes . . .
C(20) C(19) C(23) 120.6(5) yes . . .
C(19) C(20) C(21) 122.5(4) yes . . .
C(16) C(21) C(20) 119.2(4) yes . . .
C(16) C(21) C(24) 122.2(4) yes . . .
C(20) C(21) C(24) 118.6(4) yes . . .
S(2) C(25) C(26) 115.9(3) yes . . .
S(2) C(25) C(30) 124.3(3) yes . . .
C(26) C(25) C(30) 119.8(4) yes . . .
C(25) C(26) C(27) 118.9(4) yes . . .
C(25) C(26) C(31) 123.2(4) yes . . .
C(27) C(26) C(31) 117.9(4) yes . . .
C(26) C(27) C(28) 121.6(5) yes . . .
C(27) C(28) C(29) 119.1(5) yes . . .
C(28) C(29) C(30) 120.8(4) yes . . .
C(25) C(30) C(29) 119.9(4) yes . . .
C(25) C(30) C(40) 121.5(4) yes . . .
C(29) C(30) C(40) 118.6(4) yes . . .
C(26) C(31) C(32) 119.5(4) yes . . .
C(26) C(31) C(36) 120.0(5) yes . . .
C(32) C(31) C(36) 120.4(5) yes . . .
C(31) C(32) C(33) 118.8(5) yes . . .
C(31) C(32) C(37) 121.6(4) yes . . .
C(33) C(32) C(37) 119.6(5) yes . . .
C(32) C(33) C(34) 120.4(6) yes . . .
C(33) C(34) C(35) 119.9(6) yes . . .
C(33) C(34) C(38) 120.1(7) yes . . .
C(35) C(34) C(38) 120.0(7) yes . . .
C(34) C(35) C(36) 120.7(6) yes . . .
C(31) C(36) C(35) 119.7(6) yes . . .
C(31) C(36) C(39) 120.2(5) yes . . .
C(35) C(36) C(39) 120.1(6) yes . . .
C(30) C(40) C(41) 120.9(4) yes . . .
C(30) C(40) C(45) 119.0(3) yes . . .
C(41) C(40) C(45) 120.1(4) yes . . .
C(40) C(41) C(42) 118.1(4) yes . . .
C(40) C(41) C(46) 120.5(4) yes . . .
C(42) C(41) C(46) 121.4(4) yes . . .
C(41) C(42) C(43) 122.0(4) yes . . .
C(42) C(43) C(44) 118.4(4) yes . . .
C(42) C(43) C(47) 120.6(4) yes . . .
C(44) C(43) C(47) 120.9(5) yes . . .
C(43) C(44) C(45) 121.6(4) yes . . .
C(40) C(45) C(44) 119.7(4) yes . . .
C(40) C(45) C(48) 119.2(4) yes . . .
C(44) C(45) C(48) 120.9(4) yes . . .
Ni(1) C(49) N(1) 174.7(5) yes . . .
N(1) C(50) C(51) 106.9(4) yes . . .
N(1) C(50) C(52) 108.7(5) yes . . .
N(1) C(50) C(53) 108.2(5) yes . . .
C(51) C(50) C(52) 110.0(6) yes . . .
C(51) C(50) C(53) 111.0(5) yes . . .
C(52) C(50) C(53) 111.8(5) yes . . .
Ni(2) C(54) N(2) 174.2(5) yes . . .
N(2) C(55) C(56) 105.4(7) yes . . .
N(2) C(55) C(57) 108.8(6) yes . . .
N(2) C(55) C(58) 101.4(13) yes . . .
N(2) C(55) C(59) 111.5(10) yes . . .
N(2) C(55) C(60) 113.3(15) yes . . .
N(2) C(55) C(61) 102.8(8) yes . . .
C(56) C(55) C(57) 24.1(10) yes . . .
C(56) C(55) C(58) 117.7(18) yes . . .
C(56) C(55) C(59) 129.0(12) yes . . .
C(56) C(55) C(60) 104.7(18) yes . . .
C(56) C(55) C(61) 92.8(12) yes . . .
C(57) C(55) C(58) 94.0(17) yes . . .
C(57) C(55) C(59) 108.1(12) yes . . .
C(57) C(55) C(60) 121.8(18) yes . . .
C(57) C(55) C(61) 114.3(12) yes . . .
C(58) C(55) C(59) 22.4(17) yes . . .
C(58) C(55) C(60) 114(2) yes . . .
C(58) C(55) C(61) 133.6(17) yes . . .
C(59) C(55) C(60) 91.8(17) yes . . .
C(59) C(55) C(61) 111.2(13) yes . . .
C(60) C(55) C(61) 19.4(15) yes . . .
C(55) C(56) C(57) 68(2) yes . . .
C(55) C(57) C(56) 88(2) yes . . .
C(55) C(58) C(59) 75(4) yes . . .
C(55) C(59) C(58) 82(4) yes . . .
C(55) C(60) C(61) 75(5) yes . . .
C(55) C(61) C(60) 86(5) yes . . .
C(2) C(3) H(3) 119.1 no . . .
C(4) C(3) H(3) 119.1 no . . .
C(3) C(4) H(4) 120.3 no . . .
C(5) C(4) H(4) 120.2 no . . .
C(4) C(5) H(5) 119.2 no . . .
C(6) C(5) H(5) 119.2 no . . .
C(8) C(9) H(9) 118.5 no . . .
C(10) C(9) H(9) 118.5 no . . .
C(10) C(11) H(11) 119.2 no . . .
C(12) C(11) H(11) 119.2 no . . .
C(8) C(13) H(13A) 109.5 no . . .
C(8) C(13) H(13B) 109.5 no . . .
C(8) C(13) H(13C) 109.5 no . . .
H(13A) C(13) H(13B) 109.5 no . . .
H(13A) C(13) H(13C) 109.5 no . . .
H(13B) C(13) H(13C) 109.5 no . . .
C(10) C(14) H(14A) 109.5 no . . .
C(10) C(14) H(14B) 109.5 no . . .
C(10) C(14) H(14C) 109.5 no . . .
H(14A) C(14) H(14B) 109.5 no . . .
H(14A) C(14) H(14C) 109.5 no . . .
H(14B) C(14) H(14C) 109.5 no . . .
C(12) C(15) H(15A) 109.5 no . . .
C(12) C(15) H(15B) 109.5 no . . .
C(12) C(15) H(15C) 109.5 no . . .
H(15A) C(15) H(15B) 109.5 no . . .
H(15A) C(15) H(15C) 109.5 no . . .
H(15B) C(15) H(15C) 109.5 no . . .
C(17) C(18) H(18) 118.8 no . . .
C(19) C(18) H(18) 118.8 no . . .
C(19) C(20) H(20) 118.7 no . . .
C(21) C(20) H(20) 118.8 no . . .
C(17) C(22) H(22A) 109.5 no . . .
C(17) C(22) H(22B) 109.5 no . . .
C(17) C(22) H(22C) 109.5 no . . .
H(22A) C(22) H(22B) 109.5 no . . .
H(22A) C(22) H(22C) 109.5 no . . .
H(22B) C(22) H(22C) 109.5 no . . .
C(19) C(23) H(23A) 109.5 no . . .
C(19) C(23) H(23B) 109.5 no . . .
C(19) C(23) H(23C) 109.5 no . . .
H(23A) C(23) H(23B) 109.5 no . . .
H(23A) C(23) H(23C) 109.5 no . . .
H(23B) C(23) H(23C) 109.5 no . . .
C(21) C(24) H(24A) 109.5 no . . .
C(21) C(24) H(24B) 109.5 no . . .
C(21) C(24) H(24C) 109.5 no . . .
H(24A) C(24) H(24B) 109.5 no . . .
H(24A) C(24) H(24C) 109.5 no . . .
H(24B) C(24) H(24C) 109.5 no . . .
C(26) C(27) H(27) 119.2 no . . .
C(28) C(27) H(27) 119.2 no . . .
C(27) C(28) H(28) 120.5 no . . .
C(29) C(28) H(28) 120.5 no . . .
C(28) C(29) H(29) 119.6 no . . .
C(30) C(29) H(29) 119.6 no . . .
C(32) C(33) H(33) 119.8 no . . .
C(34) C(33) H(33) 119.8 no . . .
C(34) C(35) H(35) 119.7 no . . .
C(36) C(35) H(35) 119.7 no . . .
C(32) C(37) H(37A) 109.5 no . . .
C(32) C(37) H(37B) 109.5 no . . .
C(32) C(37) H(37C) 109.5 no . . .
H(37A) C(37) H(37B) 109.5 no . . .
H(37A) C(37) H(37C) 109.5 no . . .
H(37B) C(37) H(37C) 109.5 no . . .
C(34) C(38) H(38A) 109.5 no . . .
C(34) C(38) H(38B) 109.5 no . . .
C(34) C(38) H(38C) 109.5 no . . .
H(38A) C(38) H(38B) 109.5 no . . .
H(38A) C(38) H(38C) 109.5 no . . .
H(38B) C(38) H(38C) 109.5 no . . .
C(36) C(39) H(39A) 109.5 no . . .
C(36) C(39) H(39B) 109.5 no . . .
C(36) C(39) H(39C) 109.5 no . . .
H(39A) C(39) H(39B) 109.5 no . . .
H(39A) C(39) H(39C) 109.5 no . . .
H(39B) C(39) H(39C) 109.5 no . . .
C(41) C(42) H(42) 119.0 no . . .
C(43) C(42) H(42) 119.0 no . . .
C(43) C(44) H(44) 119.2 no . . .
C(45) C(44) H(44) 119.2 no . . .
C(41) C(46) H(46A) 109.5 no . . .
C(41) C(46) H(46B) 109.5 no . . .
C(41) C(46) H(46C) 109.5 no . . .
H(46A) C(46) H(46B) 109.5 no . . .
H(46A) C(46) H(46C) 109.5 no . . .
H(46B) C(46) H(46C) 109.5 no . . .
C(43) C(47) H(47A) 109.5 no . . .
C(43) C(47) H(47B) 109.5 no . . .
C(43) C(47) H(47C) 109.5 no . . .
H(47A) C(47) H(47B) 109.5 no . . .
H(47A) C(47) H(47C) 109.5 no . . .
H(47B) C(47) H(47C) 109.5 no . . .
C(45) C(48) H(48A) 109.5 no . . .
C(45) C(48) H(48B) 109.5 no . . .
C(45) C(48) H(48C) 109.5 no . . .
H(48A) C(48) H(48B) 109.5 no . . .
H(48A) C(48) H(48C) 109.5 no . . .
H(48B) C(48) H(48C) 109.5 no . . .
C(50) C(51) H(51A) 109.5 no . . .
C(50) C(51) H(51B) 109.5 no . . .
C(50) C(51) H(51C) 109.5 no . . .
H(51A) C(51) H(51B) 109.5 no . . .
H(51A) C(51) H(51C) 109.5 no . . .
H(51B) C(51) H(51C) 109.5 no . . .
C(50) C(52) H(52A) 109.5 no . . .
C(50) C(52) H(52B) 109.5 no . . .
C(50) C(52) H(52C) 109.5 no . . .
H(52A) C(52) H(52B) 109.5 no . . .
H(52A) C(52) H(52C) 109.5 no . . .
H(52B) C(52) H(52C) 109.5 no . . .
C(50) C(53) H(53A) 109.5 no . . .
C(50) C(53) H(53B) 109.5 no . . .
C(50) C(53) H(53C) 109.5 no . . .
H(53A) C(53) H(53B) 109.5 no . . .
H(53A) C(53) H(53C) 109.5 no . . .
H(53B) C(53) H(53C) 109.5 no . . .

loop_
_geom_bond_atom_site_label_1
_geom_bond_atom_site_label_2
_geom_bond_distance
_geom_bond_publ_flag
_geom_bond_site_symmetry_1
_geom_bond_site_symmetry_2
Ni(1) Ni(2) 2.3354(8) yes . .
Ni(1) S(1) 2.2047(16) yes . .
Ni(1) S(2) 2.1775(12) yes . .
Ni(1) C(49) 1.817(5) yes . .
Ni(2) S(1) 2.2070(14) yes . .
Ni(2) S(2) 2.1810(15) yes . .
Ni(2) C(54) 1.815(5) yes . .
S(1) C(1) 1.789(5) yes . .
S(2) C(25) 1.786(5) yes . .
N(1) C(49) 1.144(7) yes . .
N(1) C(50) 1.459(7) yes . .
N(2) C(54) 1.160(7) yes . .
N(2) C(55) 1.454(7) yes . .
C(1) C(2) 1.404(6) yes . .
C(1) C(6) 1.403(7) yes . .
C(2) C(3) 1.405(8) yes . .
C(2) C(7) 1.496(8) yes . .
C(3) C(4) 1.362(9) yes . .
C(4) C(5) 1.373(7) yes . .
C(5) C(6) 1.396(7) yes . .
C(6) C(16) 1.494(6) yes . .
C(7) C(8) 1.398(7) yes . .
C(7) C(12) 1.392(6) yes . .
C(8) C(9) 1.380(8) yes . .
C(8) C(13) 1.495(7) yes . .
C(9) C(10) 1.374(7) yes . .
C(10) C(11) 1.391(8) yes . .
C(10) C(14) 1.505(10) yes . .
C(11) C(12) 1.386(8) yes . .
C(12) C(15) 1.520(7) yes . .
C(16) C(17) 1.392(6) yes . .
C(16) C(21) 1.407(7) yes . .
C(17) C(18) 1.391(7) yes . .
C(17) C(22) 1.503(7) yes . .
C(18) C(19) 1.374(7) yes . .
C(19) C(20) 1.384(7) yes . .
C(19) C(23) 1.490(9) yes . .
C(20) C(21) 1.390(7) yes . .
C(21) C(24) 1.531(7) yes . .
C(25) C(26) 1.401(7) yes . .
C(25) C(30) 1.400(6) yes . .
C(26) C(27) 1.397(8) yes . .
C(26) C(31) 1.501(6) yes . .
C(27) C(28) 1.385(7) yes . .
C(28) C(29) 1.386(8) yes . .
C(29) C(30) 1.392(7) yes . .
C(30) C(40) 1.501(6) yes . .
C(31) C(32) 1.393(8) yes . .
C(31) C(36) 1.388(8) yes . .
C(32) C(33) 1.400(8) yes . .
C(32) C(37) 1.479(8) yes . .
C(33) C(34) 1.389(11) yes . .
C(34) C(35) 1.372(11) yes . .
C(34) C(38) 1.537(11) yes . .
C(35) C(36) 1.386(9) yes . .
C(36) C(39) 1.513(10) yes . .
C(40) C(41) 1.411(5) yes . .
C(40) C(45) 1.401(7) yes . .
C(41) C(42) 1.395(7) yes . .
C(41) C(46) 1.489(7) yes . .
C(42) C(43) 1.380(8) yes . .
C(43) C(44) 1.396(6) yes . .
C(43) C(47) 1.508(8) yes . .
C(44) C(45) 1.365(7) yes . .
C(45) C(48) 1.516(6) yes . .
C(50) C(51) 1.520(8) yes . .
C(50) C(52) 1.495(11) yes . .
C(50) C(53) 1.507(9) yes . .
C(55) C(56) 1.61(2) yes . .
C(55) C(57) 1.493(17) yes . .
C(55) C(58) 1.58(4) yes . .
C(55) C(59) 1.55(2) yes . .
C(55) C(60) 1.59(4) yes . .
C(55) C(61) 1.54(2) yes . .
C(56) C(57) 0.66(2) yes . .
C(58) C(59) 0.61(4) yes . .
C(60) C(61) 0.53(4) yes . .
C(3) H(3) 0.950 no . .
C(4) H(4) 0.950 no . .
C(5) H(5) 0.950 no . .
C(9) H(9) 0.950 no . .
C(11) H(11) 0.950 no . .
C(13) H(13A) 0.980 no . .
C(13) H(13B) 0.980 no . .
C(13) H(13C) 0.980 no . .
C(14) H(14A) 0.980 no . .
C(14) H(14B) 0.980 no . .
C(14) H(14C) 0.980 no . .
C(15) H(15A) 0.980 no . .
C(15) H(15B) 0.980 no . .
C(15) H(15C) 0.980 no . .
C(18) H(18) 0.950 no . .
C(20) H(20) 0.950 no . .
C(22) H(22A) 0.980 no . .
C(22) H(22B) 0.980 no . .
C(22) H(22C) 0.980 no . .
C(23) H(23A) 0.980 no . .
C(23) H(23B) 0.980 no . .
C(23) H(23C) 0.980 no . .
C(24) H(24A) 0.980 no . .
C(24) H(24B) 0.980 no . .
C(24) H(24C) 0.980 no . .
C(27) H(27) 0.950 no . .
C(28) H(28) 0.950 no . .
C(29) H(29) 0.950 no . .
C(33) H(33) 0.950 no . .
C(35) H(35) 0.950 no . .
C(37) H(37A) 0.980 no . .
C(37) H(37B) 0.980 no . .
C(37) H(37C) 0.980 no . .
C(38) H(38A) 0.980 no . .
C(38) H(38B) 0.980 no . .
C(38) H(38C) 0.980 no . .
C(39) H(39A) 0.980 no . .
C(39) H(39B) 0.980 no . .
C(39) H(39C) 0.980 no . .
C(42) H(42) 0.950 no . .
C(44) H(44) 0.950 no . .
C(46) H(46A) 0.980 no . .
C(46) H(46B) 0.980 no . .
C(46) H(46C) 0.980 no . .
C(47) H(47A) 0.980 no . .
C(47) H(47B) 0.980 no . .
C(47) H(47C) 0.980 no . .
C(48) H(48A) 0.980 no . .
C(48) H(48B) 0.980 no . .
C(48) H(48C) 0.980 no . .
C(51) H(51A) 0.980 no . .
C(51) H(51B) 0.980 no . .
C(51) H(51C) 0.980 no . .
C(52) H(52A) 0.980 no . .
C(52) H(52B) 0.980 no . .
C(52) H(52C) 0.980 no . .
C(53) H(53A) 0.980 no . .
C(53) H(53B) 0.980 no . .
C(53) H(53C) 0.980 no . .

loop_
_geom_contact_atom_site_label_1
_geom_contact_atom_site_label_2
_geom_contact_distance
_geom_contact_publ_flag
_geom_contact_site_symmetry_1
_geom_contact_site_symmetry_2
C(5) C(51) 3.549(8) ? . 1_455
C(24) C(51) 3.514(9) ? . 1_455
C(37) C(60) 3.55(4) ? . 1_655
C(51) C(5) 3.549(8) ? . 1_655
C(51) C(24) 3.514(9) ? . 1_655
C(60) C(37) 3.55(4) ? . 1_455
C(3) H(44) 3.417 ? . 2_555
C(3) H(48C) 3.199 ? . 2_555
C(3) H(51B) 3.329 ? . 1_455
C(4) H(27) 3.168 ? . 4_455
C(4) H(48A) 3.422 ? . 2_555
C(4) H(48C) 3.219 ? . 2_555
C(4) H(51B) 2.919 ? . 1_455
C(4) H(53B) 3.146 ? . 1_455
C(5) H(27) 3.567 ? . 4_455
C(5) H(37C) 3.284 ? . 4_455
C(5) H(51A) 3.311 ? . 1_455
C(5) H(51B) 2.887 ? . 1_455
C(6) H(51B) 3.292 ? . 1_455
C(9) H(46C) 3.478 ? . 2_655
C(10) H(20) 3.321 ? . 2_555
C(11) H(20) 3.020 ? . 2_555
C(13) H(39B) 3.171 ? . 4_555
C(14) H(20) 3.508 ? . 2_555
C(14) H(38B) 3.484 ? . 3_665
C(14) H(38C) 3.238 ? . 3_665
C(14) H(42) 3.576 ? . 2_655
C(15) H(47B) 3.493 ? . 2_555
C(16) H(33) 3.565 ? . 4_455
C(17) H(37B) 3.340 ? . 4_455
C(18) H(18) 3.544 ? . 3_656
C(18) H(23A) 3.338 ? . 3_656
C(18) H(23B) 3.477 ? . 3_656
C(18) H(33) 3.527 ? . 4_455
C(18) H(37B) 3.453 ? . 4_455
C(18) H(47A) 3.244 ? . 3_656
C(19) H(18) 3.538 ? . 3_656
C(19) H(33) 3.439 ? . 4_455
C(20) H(33) 3.417 ? . 4_455
C(21) H(33) 3.491 ? . 4_455
C(21) H(38B) 3.586 ? . 4_455
C(22) H(23B) 3.283 ? . 3_656
C(22) H(37B) 3.452 ? . 4_455
C(22) H(37C) 3.582 ? . 4_455
C(23) H(11) 3.343 ? . 2_545
C(23) H(18) 3.291 ? . 3_656
C(23) H(22B) 3.471 ? . 3_656
C(23) H(38C) 3.464 ? . 2_545
C(23) H(47A) 3.565 ? . 3_656
C(24) H(38B) 3.454 ? . 4_455
C(24) H(51A) 3.437 ? . 1_455
C(24) H(51B) 3.364 ? . 1_455
C(24) H(51C) 3.164 ? . 1_455
C(27) H(4) 3.286 ? . 4_554
C(27) H(48A) 3.059 ? . 3_655
C(28) H(39A) 3.392 ? . 3_655
C(28) H(48A) 3.174 ? . 3_655
C(29) H(39A) 3.324 ? . 3_655
C(29) H(53A) 3.544 ? . 2_645
C(31) H(5) 3.508 ? . 4_554
C(32) H(5) 2.830 ? . 4_554
C(33) H(5) 2.968 ? . 4_554
C(34) H(23C) 3.577 ? . 2_555
C(34) H(51A) 3.112 ? . 4_454
C(35) H(51A) 3.322 ? . 4_454
C(35) H(53C) 3.160 ? . 4_454
C(36) H(53C) 3.045 ? . 4_454
C(37) H(5) 2.998 ? . 4_554
C(37) H(22C) 3.416 ? . 4_554
C(38) H(14A) 3.047 ? . 3_665
C(38) H(14B) 3.511 ? . 3_665
C(38) H(23C) 3.149 ? . 2_555
C(38) H(42) 3.336 ? . 4_454
C(38) H(46A) 3.158 ? . 4_454
C(38) H(51A) 3.344 ? . 4_454
C(39) H(13A) 3.561 ? . 4_454
C(39) H(13B) 3.564 ? . 4_454
C(39) H(28) 3.581 ? . 3_655
C(39) H(53C) 3.221 ? . 4_454
C(40) H(53A) 3.349 ? . 2_645
C(40) H(53B) 3.518 ? . 2_645
C(41) H(53A) 3.445 ? . 2_645
C(42) H(14A) 3.398 ? . 2_645
C(42) H(38A) 3.402 ? . 4_555
C(42) H(52C) 3.370 ? . 2_645
C(43) H(52B) 3.074 ? . 2_645
C(43) H(52C) 3.288 ? . 2_645
C(44) H(3) 3.447 ? . 2_545
C(44) H(52B) 3.240 ? . 2_645
C(44) H(53B) 3.134 ? . 2_645
C(45) H(53A) 3.477 ? . 2_645
C(45) H(53B) 3.003 ? . 2_645
C(46) H(9) 3.426 ? . 2_645
C(46) H(14A) 3.587 ? . 2_645
C(47) H(15A) 3.562 ? . 2_545
C(47) H(18) 3.041 ? . 3_656
C(47) H(23A) 3.162 ? . 3_656
C(47) H(52B) 3.162 ? . 2_645
C(47) H(52C) 3.551 ? . 2_645
C(48) H(3) 3.403 ? . 2_545
C(48) H(4) 2.995 ? . 2_545
C(48) H(27) 3.379 ? . 3_655
C(48) H(28) 3.221 ? . 3_655
C(48) H(53B) 3.207 ? . 2_645
C(51) H(24B) 3.577 ? . 1_655
C(51) H(24C) 2.653 ? . 1_655
C(52) H(47A) 3.465 ? . 2_655
C(53) H(4) 3.470 ? . 1_655
C(53) H(29) 3.292 ? . 2_655
C(53) H(39A) 3.538 ? . 4_555
C(53) H(48A) 3.459 ? . 2_655
C(56) H(13A) 3.384 ? . 2_545
C(56) H(13C) 3.121 ? . 2_545
C(56) H(46C) 3.293 ? . 1_455
C(57) H(13A) 3.587 ? . 2_545
C(57) H(13C) 3.106 ? . 2_545
C(59) H(22C) 3.436 ? . 4_454
C(60) H(37A) 3.326 ? . 1_455
C(60) H(37C) 2.939 ? . 1_455
C(60) H(46B) 3.538 ? . 1_455
C(60) H(51C) 3.496 ? . 1_455
C(60) H(52A) 3.340 ? . 1_455
C(61) H(37C) 3.397 ? . 1_455
C(61) H(46B) 3.307 ? . 1_455
C(61) H(46C) 3.411 ? . 1_455
C(61) H(51C) 3.131 ? . 1_455
C(61) H(52A) 3.338 ? . 1_455
H(3) C(44) 3.447 ? . 2_555
H(3) C(48) 3.403 ? . 2_555
H(3) H(44) 2.645 ? . 2_555
H(3) H(48C) 2.556 ? . 2_555
H(4) C(27) 3.286 ? . 4_455
H(4) C(48) 2.995 ? . 2_555
H(4) C(53) 3.470 ? . 1_455
H(4) H(27) 2.359 ? . 4_455
H(4) H(48A) 2.532 ? . 2_555
H(4) H(48C) 2.615 ? . 2_555
H(4) H(51B) 3.218 ? . 1_455
H(4) H(53B) 2.658 ? . 1_455
H(4) H(53C) 3.489 ? . 1_455
H(5) C(31) 3.508 ? . 4_455
H(5) C(32) 2.830 ? . 4_455
H(5) C(33) 2.968 ? . 4_455
H(5) C(37) 2.998 ? . 4_455
H(5) H(27) 3.165 ? . 4_455
H(5) H(33) 3.056 ? . 4_455
H(5) H(37B) 3.132 ? . 4_455
H(5) H(37C) 2.577 ? . 4_455
H(5) H(51A) 3.118 ? . 1_455
H(5) H(51B) 3.172 ? . 1_455
H(9) C(46) 3.426 ? . 2_655
H(9) H(46A) 3.463 ? . 2_655
H(9) H(46C) 2.787 ? . 2_655
H(11) C(23) 3.343 ? . 2_555
H(11) H(20) 2.830 ? . 2_555
H(11) H(23B) 2.907 ? . 2_555
H(11) H(23C) 2.960 ? . 2_555
H(13A) C(39) 3.561 ? . 4_555
H(13A) C(56) 3.384 ? . 2_555
H(13A) C(57) 3.587 ? . 2_555
H(13A) H(29) 2.928 ? . 2_655
H(13A) H(39A) 3.186 ? . 4_555
H(13A) H(39B) 3.024 ? . 4_555
H(13A) H(46C) 3.472 ? . 2_655
H(13B) C(39) 3.564 ? . 4_555
H(13B) H(35) 3.214 ? . 4_555
H(13B) H(39B) 2.751 ? . 4_555
H(13C) C(56) 3.121 ? . 2_555
H(13C) C(57) 3.106 ? . 2_555
H(13C) H(39B) 3.221 ? . 4_555
H(14A) C(38) 3.047 ? . 3_665
H(14A) C(42) 3.398 ? . 2_655
H(14A) C(46) 3.587 ? . 2_655
H(14A) H(38A) 3.097 ? . 3_665
H(14A) H(38B) 2.790 ? . 3_665
H(14A) H(38C) 2.748 ? . 3_665
H(14A) H(42) 2.719 ? . 2_655
H(14A) H(46A) 2.966 ? . 2_655
H(14A) H(46C) 3.565 ? . 2_655
H(14B) C(38) 3.511 ? . 3_665
H(14B) H(20) 3.027 ? . 2_555
H(14B) H(23C) 3.071 ? . 2_555
H(14B) H(38B) 3.316 ? . 3_665
H(14B) H(38C) 2.870 ? . 3_665
H(15A) C(47) 3.562 ? . 2_555
H(15A) H(44) 3.360 ? . 2_555
H(15A) H(47B) 2.633 ? . 2_555
H(15A) H(51B) 3.521 ? . 1_455
H(15A) H(52B) 2.830 ? . 1_455
H(15B) H(51B) 3.358 ? . 1_455
H(15C) H(22B) 3.241 ? . 4_454
H(15C) H(23B) 3.223 ? . 2_555
H(18) C(18) 3.544 ? . 3_656
H(18) C(19) 3.538 ? . 3_656
H(18) C(23) 3.291 ? . 3_656
H(18) C(47) 3.041 ? . 3_656
H(18) H(18) 3.281 ? . 3_656
H(18) H(23A) 3.080 ? . 3_656
H(18) H(23B) 2.882 ? . 3_656
H(18) H(37B) 3.505 ? . 4_455
H(18) H(47A) 2.430 ? . 3_656
H(18) H(47B) 3.207 ? . 3_656
H(18) H(47C) 3.028 ? . 3_656
H(20) C(10) 3.321 ? . 2_545
H(20) C(11) 3.020 ? . 2_545
H(20) C(14) 3.508 ? . 2_545
H(20) H(11) 2.830 ? . 2_545
H(20) H(14B) 3.027 ? . 2_545
H(20) H(38B) 3.439 ? . 4_455
H(22A) H(23A) 3.347 ? . 3_656
H(22A) H(23B) 3.182 ? . 3_656
H(22A) H(35) 3.455 ? . 4_555
H(22B) C(23) 3.471 ? . 3_656
H(22B) H(15C) 3.241 ? . 4_555
H(22B) H(23A) 3.418 ? . 3_656
H(22B) H(23B) 2.676 ? . 3_656
H(22B) H(37B) 3.384 ? . 4_455
H(22C) C(37) 3.416 ? . 4_455
H(22C) C(59) 3.436 ? . 4_555
H(22C) H(37B) 3.100 ? . 4_455
H(22C) H(37C) 2.836 ? . 4_455
H(23A) C(18) 3.338 ? . 3_656
H(23A) C(47) 3.162 ? . 3_656
H(23A) H(18) 3.080 ? . 3_656
H(23A) H(22A) 3.347 ? . 3_656
H(23A) H(22B) 3.418 ? . 3_656
H(23A) H(38A) 3.360 ? . 2_545
H(23A) H(38C) 3.542 ? . 2_545
H(23A) H(42) 3.449 ? . 3_656
H(23A) H(47A) 2.716 ? . 3_656
H(23A) H(47C) 2.726 ? . 3_656
H(23B) C(18) 3.477 ? . 3_656
H(23B) C(22) 3.283 ? . 3_656
H(23B) H(11) 2.907 ? . 2_545
H(23B) H(15C) 3.223 ? . 2_545
H(23B) H(18) 2.882 ? . 3_656
H(23B) H(22A) 3.182 ? . 3_656
H(23B) H(22B) 2.676 ? . 3_656
H(23C) C(34) 3.577 ? . 2_545
H(23C) C(38) 3.149 ? . 2_545
H(23C) H(11) 2.960 ? . 2_545
H(23C) H(14B) 3.071 ? . 2_545
H(23C) H(38A) 3.032 ? . 2_545
H(23C) H(38C) 2.590 ? . 2_545
H(24B) C(51) 3.577 ? . 1_455
H(24B) H(51B) 3.206 ? . 1_455
H(24B) H(51C) 3.246 ? . 1_455
H(24C) C(51) 2.653 ? . 1_455
H(24C) H(38B) 2.783 ? . 4_455
H(24C) H(46A) 3.457 ? . 1_455
H(24C) H(51A) 2.517 ? . 1_455
H(24C) H(51B) 2.689 ? . 1_455
H(24C) H(51C) 2.316 ? . 1_455
H(27) C(4) 3.168 ? . 4_554
H(27) C(5) 3.567 ? . 4_554
H(27) C(48) 3.379 ? . 3_655
H(27) H(4) 2.359 ? . 4_554
H(27) H(5) 3.165 ? . 4_554
H(27) H(48A) 2.487 ? . 3_655
H(27) H(48C) 3.562 ? . 3_655
H(27) H(53B) 3.466 ? . 4_454
H(27) H(53C) 3.452 ? . 4_454
H(28) C(39) 3.581 ? . 3_655
H(28) C(48) 3.221 ? . 3_655
H(28) H(39A) 2.897 ? . 3_655
H(28) H(39C) 3.456 ? . 3_655
H(28) H(48A) 2.745 ? . 3_655
H(28) H(48B) 2.945 ? . 3_655
H(28) H(48C) 3.500 ? . 3_655
H(29) C(53) 3.292 ? . 2_645
H(29) H(13A) 2.928 ? . 2_645
H(29) H(39A) 2.748 ? . 3_655
H(29) H(53A) 2.707 ? . 2_645
H(29) H(53B) 3.405 ? . 2_645
H(29) H(53C) 3.262 ? . 2_645
H(33) C(16) 3.565 ? . 4_554
H(33) C(18) 3.527 ? . 4_554
H(33) C(19) 3.439 ? . 4_554
H(33) C(20) 3.417 ? . 4_554
H(33) C(21) 3.491 ? . 4_554
H(33) H(5) 3.056 ? . 4_554
H(35) H(13B) 3.214 ? . 4_454
H(35) H(22A) 3.455 ? . 4_454
H(35) H(51A) 3.518 ? . 4_454
H(35) H(53C) 3.256 ? . 4_454
H(37A) C(60) 3.326 ? . 1_655
H(37B) C(17) 3.340 ? . 4_554
H(37B) C(18) 3.453 ? . 4_554
H(37B) C(22) 3.452 ? . 4_554
H(37B) H(5) 3.132 ? . 4_554
H(37B) H(18) 3.505 ? . 4_554
H(37B) H(22B) 3.384 ? . 4_554
H(37B) H(22C) 3.100 ? . 4_554
H(37C) C(5) 3.284 ? . 4_554
H(37C) C(22) 3.582 ? . 4_554
H(37C) C(60) 2.939 ? . 1_655
H(37C) C(61) 3.397 ? . 1_655
H(37C) H(5) 2.577 ? . 4_554
H(37C) H(22C) 2.836 ? . 4_554
H(38A) C(42) 3.402 ? . 4_454
H(38A) H(14A) 3.097 ? . 3_665
H(38A) H(23A) 3.360 ? . 2_555
H(38A) H(23C) 3.032 ? . 2_555
H(38A) H(42) 2.577 ? . 4_454
H(38A) H(46A) 2.740 ? . 4_454
H(38A) H(51A) 3.512 ? . 4_454
H(38B) C(14) 3.484 ? . 3_665
H(38B) C(21) 3.586 ? . 4_554
H(38B) C(24) 3.454 ? . 4_554
H(38B) H(14A) 2.790 ? . 3_665
H(38B) H(14B) 3.316 ? . 3_665
H(38B) H(20) 3.439 ? . 4_554
H(38B) H(24C) 2.783 ? . 4_554
H(38B) H(42) 3.493 ? . 4_454
H(38B) H(46A) 2.693 ? . 4_454
H(38B) H(51A) 2.889 ? . 4_454
H(38B) H(51C) 3.580 ? . 4_454
H(38C) C(14) 3.238 ? . 3_665
H(38C) C(23) 3.464 ? . 2_555
H(38C) H(14A) 2.748 ? . 3_665
H(38C) H(14B) 2.870 ? . 3_665
H(38C) H(23A) 3.542 ? . 2_555
H(38C) H(23C) 2.590 ? . 2_555
H(38C) H(42) 3.494 ? . 4_454
H(39A) C(28) 3.392 ? . 3_655
H(39A) C(29) 3.324 ? . 3_655
H(39A) C(53) 3.538 ? . 4_454
H(39A) H(13A) 3.186 ? . 4_454
H(39A) H(28) 2.897 ? . 3_655
H(39A) H(29) 2.748 ? . 3_655
H(39A) H(53A) 3.540 ? . 4_454
H(39A) H(53C) 2.761 ? . 4_454
H(39B) C(13) 3.171 ? . 4_454
H(39B) H(13A) 3.024 ? . 4_454
H(39B) H(13B) 2.751 ? . 4_454
H(39B) H(13C) 3.221 ? . 4_454
H(39B) H(53C) 3.371 ? . 4_454
H(39C) H(28) 3.456 ? . 3_655
H(42) C(14) 3.576 ? . 2_645
H(42) C(38) 3.336 ? . 4_555
H(42) H(14A) 2.719 ? . 2_645
H(42) H(23A) 3.449 ? . 3_656
H(42) H(38A) 2.577 ? . 4_555
H(42) H(38B) 3.493 ? . 4_555
H(42) H(38C) 3.494 ? . 4_555
H(42) H(52C) 3.454 ? . 2_645
H(44) C(3) 3.417 ? . 2_545
H(44) H(3) 2.645 ? . 2_545
H(44) H(15A) 3.360 ? . 2_545
H(44) H(52B) 3.267 ? . 2_645
H(44) H(53B) 3.340 ? . 2_645
H(46A) C(38) 3.158 ? . 4_555
H(46A) H(9) 3.463 ? . 2_645
H(46A) H(14A) 2.966 ? . 2_645
H(46A) H(24C) 3.457 ? . 1_655
H(46A) H(38A) 2.740 ? . 4_555
H(46A) H(38B) 2.693 ? . 4_555
H(46B) C(60) 3.538 ? . 1_655
H(46B) C(61) 3.307 ? . 1_655
H(46C) C(9) 3.478 ? . 2_645
H(46C) C(56) 3.293 ? . 1_655
H(46C) C(61) 3.411 ? . 1_655
H(46C) H(9) 2.787 ? . 2_645
H(46C) H(13A) 3.472 ? . 2_645
H(46C) H(14A) 3.565 ? . 2_645
H(47A) C(18) 3.244 ? . 3_656
H(47A) C(23) 3.565 ? . 3_656
H(47A) C(52) 3.465 ? . 2_645
H(47A) H(18) 2.430 ? . 3_656
H(47A) H(23A) 2.716 ? . 3_656
H(47A) H(52B) 3.042 ? . 2_645
H(47A) H(52C) 3.104 ? . 2_645
H(47B) C(15) 3.493 ? . 2_545
H(47B) H(15A) 2.633 ? . 2_545
H(47B) H(18) 3.207 ? . 3_656
H(47B) H(52B) 2.886 ? . 2_645
H(47C) H(18) 3.028 ? . 3_656
H(47C) H(23A) 2.726 ? . 3_656
H(48A) C(4) 3.422 ? . 2_545
H(48A) C(27) 3.059 ? . 3_655
H(48A) C(28) 3.174 ? . 3_655
H(48A) C(53) 3.459 ? . 2_645
H(48A) H(4) 2.532 ? . 2_545
H(48A) H(27) 2.487 ? . 3_655
H(48A) H(28) 2.745 ? . 3_655
H(48A) H(53A) 3.596 ? . 2_645
H(48A) H(53B) 2.712 ? . 2_645
H(48B) H(28) 2.945 ? . 3_655
H(48C) C(3) 3.199 ? . 2_545
H(48C) C(4) 3.219 ? . 2_545
H(48C) H(3) 2.556 ? . 2_545
H(48C) H(4) 2.615 ? . 2_545
H(48C) H(27) 3.562 ? . 3_655
H(48C) H(28) 3.500 ? . 3_655
H(48C) H(53B) 3.431 ? . 2_645
H(51A) C(5) 3.311 ? . 1_655
H(51A) C(24) 3.437 ? . 1_655
H(51A) C(34) 3.112 ? . 4_555
H(51A) C(35) 3.322 ? . 4_555
H(51A) C(38) 3.344 ? . 4_555
H(51A) H(5) 3.118 ? . 1_655
H(51A) H(24C) 2.517 ? . 1_655
H(51A) H(35) 3.518 ? . 4_555
H(51A) H(38A) 3.512 ? . 4_555
H(51A) H(38B) 2.889 ? . 4_555
H(51B) C(3) 3.329 ? . 1_655
H(51B) C(4) 2.919 ? . 1_655
H(51B) C(5) 2.887 ? . 1_655
H(51B) C(6) 3.292 ? . 1_655
H(51B) C(24) 3.364 ? . 1_655
H(51B) H(4) 3.218 ? . 1_655
H(51B) H(5) 3.172 ? . 1_655
H(51B) H(15A) 3.521 ? . 1_655
H(51B) H(15B) 3.358 ? . 1_655
H(51B) H(24B) 3.206 ? . 1_655
H(51B) H(24C) 2.689 ? . 1_655
H(51C) C(24) 3.164 ? . 1_655
H(51C) C(60) 3.496 ? . 1_655
H(51C) C(61) 3.131 ? . 1_655
H(51C) H(24B) 3.246 ? . 1_655
H(51C) H(24C) 2.316 ? . 1_655
H(51C) H(38B) 3.580 ? . 4_555
H(52A) C(60) 3.340 ? . 1_655
H(52A) C(61) 3.338 ? . 1_655
H(52B) C(43) 3.074 ? . 2_655
H(52B) C(44) 3.240 ? . 2_655
H(52B) C(47) 3.162 ? . 2_655
H(52B) H(15A) 2.830 ? . 1_655
H(52B) H(44) 3.267 ? . 2_655
H(52B) H(47A) 3.042 ? . 2_655
H(52B) H(47B) 2.886 ? . 2_655
H(52C) C(42) 3.370 ? . 2_655
H(52C) C(43) 3.288 ? . 2_655
H(52C) C(47) 3.551 ? . 2_655
H(52C) H(42) 3.454 ? . 2_655
H(52C) H(47A) 3.104 ? . 2_655
H(53A) C(29) 3.544 ? . 2_655
H(53A) C(40) 3.349 ? . 2_655
H(53A) C(41) 3.445 ? . 2_655
H(53A) C(45) 3.477 ? . 2_655
H(53A) H(29) 2.707 ? . 2_655
H(53A) H(39A) 3.540 ? . 4_555
H(53A) H(48A) 3.596 ? . 2_655
H(53B) C(4) 3.146 ? . 1_655
H(53B) C(40) 3.518 ? . 2_655
H(53B) C(44) 3.134 ? . 2_655
H(53B) C(45) 3.003 ? . 2_655
H(53B) C(48) 3.207 ? . 2_655
H(53B) H(4) 2.658 ? . 1_655
H(53B) H(27) 3.466 ? . 4_555
H(53B) H(29) 3.405 ? . 2_655
H(53B) H(44) 3.340 ? . 2_655
H(53B) H(48A) 2.712 ? . 2_655
H(53B) H(48C) 3.431 ? . 2_655
H(53C) C(35) 3.160 ? . 4_555
H(53C) C(36) 3.045 ? . 4_555
H(53C) C(39) 3.221 ? . 4_555
H(53C) H(4) 3.489 ? . 1_655
H(53C) H(27) 3.452 ? . 4_555
H(53C) H(29) 3.262 ? . 2_655
H(53C) H(35) 3.256 ? . 4_555
H(53C) H(39A) 2.761 ? . 4_555
H(53C) H(39B) 3.371 ? . 4_555

loop_
_geom_torsion_atom_site_label_1
_geom_torsion_atom_site_label_2
_geom_torsion_atom_site_label_3
_geom_torsion_atom_site_label_4
_geom_torsion
_geom_torsion_publ_flag
_geom_torsion_site_symmetry_1
_geom_torsion_site_symmetry_2
_geom_torsion_site_symmetry_3
_geom_torsion_site_symmetry_4
Ni(2) Ni(1) S(1) C(1) -102.03(16) ? . . . .
S(1) Ni(1) Ni(2) S(2) 177.40(5) ? . . . .
Ni(2) Ni(1) S(2) C(25) -108.27(19) ? . . . .
S(2) Ni(1) Ni(2) S(1) -177.40(5) ? . . . .
S(1) Ni(1) S(2) Ni(2) -2.45(5) ? . . . .
S(1) Ni(1) S(2) C(25) -110.72(19) ? . . . .
S(2) Ni(1) S(1) Ni(2) 2.44(5) ? . . . .
S(2) Ni(1) S(1) C(1) -99.59(16) ? . . . .
C(49) Ni(1) S(1) Ni(2) -177.7(2) ? . . . .
C(49) Ni(1) S(1) C(1) 80.3(2) ? . . . .
C(49) Ni(1) S(2) Ni(2) 177.68(18) ? . . . .
C(49) Ni(1) S(2) C(25) 69.4(2) ? . . . .
Ni(1) Ni(2) S(1) C(1) 109.87(18) ? . . . .
Ni(1) Ni(2) S(2) C(25) 108.78(16) ? . . . .
S(1) Ni(2) S(2) Ni(1) 2.44(5) ? . . . .
S(1) Ni(2) S(2) C(25) 111.22(16) ? . . . .
S(2) Ni(2) S(1) Ni(1) -2.43(5) ? . . . .
S(2) Ni(2) S(1) C(1) 107.44(18) ? . . . .
C(54) Ni(2) S(1) Ni(1) -172.6(2) ? . . . .
C(54) Ni(2) S(1) C(1) -62.7(3) ? . . . .
C(54) Ni(2) S(2) Ni(1) 173.1(2) ? . . . .
C(54) Ni(2) S(2) C(25) -78.1(2) ? . . . .
Ni(1) S(1) C(1) C(2) 9.6(4) ? . . . .
Ni(1) S(1) C(1) C(6) -169.5(2) ? . . . .
Ni(2) S(1) C(1) C(2) -61.0(4) ? . . . .
Ni(2) S(1) C(1) C(6) 120.0(3) ? . . . .
Ni(1) S(2) C(25) C(26) -140.9(3) ? . . . .
Ni(1) S(2) C(25) C(30) 40.4(4) ? . . . .
Ni(2) S(2) C(25) C(26) 145.5(3) ? . . . .
Ni(2) S(2) C(25) C(30) -33.3(4) ? . . . .
S(1) C(1) C(2) C(3) 179.8(3) ? . . . .
S(1) C(1) C(2) C(7) -0.2(4) ? . . . .
S(1) C(1) C(6) C(5) 179.9(2) ? . . . .
S(1) C(1) C(6) C(16) 3.2(5) ? . . . .
C(2) C(1) C(6) C(5) 0.9(6) ? . . . .
C(2) C(1) C(6) C(16) -175.8(4) ? . . . .
C(6) C(1) C(2) C(3) -1.2(6) ? . . . .
C(6) C(1) C(2) C(7) 178.8(4) ? . . . .
C(1) C(2) C(3) C(4) 0.7(7) ? . . . .
C(1) C(2) C(7) C(8) -93.8(5) ? . . . .
C(1) C(2) C(7) C(12) 93.6(6) ? . . . .
C(3) C(2) C(7) C(8) 86.2(5) ? . . . .
C(3) C(2) C(7) C(12) -86.4(5) ? . . . .
C(7) C(2) C(3) C(4) -179.2(4) ? . . . .
C(2) C(3) C(4) C(5) 0.1(6) ? . . . .
C(3) C(4) C(5) C(6) -0.4(7) ? . . . .
C(4) C(5) C(6) C(1) -0.1(5) ? . . . .
C(4) C(5) C(6) C(16) 176.9(4) ? . . . .
C(1) C(6) C(16) C(17) 100.4(6) ? . . . .
C(1) C(6) C(16) C(21) -87.2(6) ? . . . .
C(5) C(6) C(16) C(17) -76.4(6) ? . . . .
C(5) C(6) C(16) C(21) 96.0(6) ? . . . .
C(2) C(7) C(8) C(9) -174.0(4) ? . . . .
C(2) C(7) C(8) C(13) 6.1(7) ? . . . .
C(2) C(7) C(12) C(11) 176.2(4) ? . . . .
C(2) C(7) C(12) C(15) -2.6(7) ? . . . .
C(8) C(7) C(12) C(11) 3.6(7) ? . . . .
C(8) C(7) C(12) C(15) -175.2(4) ? . . . .
C(12) C(7) C(8) C(9) -1.3(7) ? . . . .
C(12) C(7) C(8) C(13) 178.8(4) ? . . . .
C(7) C(8) C(9) C(10) -1.8(8) ? . . . .
C(13) C(8) C(9) C(10) 178.1(5) ? . . . .
C(8) C(9) C(10) C(11) 2.4(8) ? . . . .
C(8) C(9) C(10) C(14) -176.0(5) ? . . . .
C(9) C(10) C(11) C(12) 0.0(7) ? . . . .
C(14) C(10) C(11) C(12) 178.6(5) ? . . . .
C(10) C(11) C(12) C(7) -3.0(8) ? . . . .
C(10) C(11) C(12) C(15) 175.8(5) ? . . . .
C(6) C(16) C(17) C(18) 169.8(5) ? . . . .
C(6) C(16) C(17) C(22) -10.2(8) ? . . . .
C(6) C(16) C(21) C(20) -170.1(5) ? . . . .
C(6) C(16) C(21) C(24) 11.3(8) ? . . . .
C(17) C(16) C(21) C(20) 2.4(8) ? . . . .
C(17) C(16) C(21) C(24) -176.2(5) ? . . . .
C(21) C(16) C(17) C(18) -2.7(8) ? . . . .
C(21) C(16) C(17) C(22) 177.3(5) ? . . . .
C(16) C(17) C(18) C(19) 0.8(9) ? . . . .
C(22) C(17) C(18) C(19) -179.2(5) ? . . . .
C(17) C(18) C(19) C(20) 1.5(9) ? . . . .
C(17) C(18) C(19) C(23) -179.2(6) ? . . . .
C(18) C(19) C(20) C(21) -1.8(9) ? . . . .
C(23) C(19) C(20) C(21) 178.8(6) ? . . . .
C(19) C(20) C(21) C(16) -0.1(7) ? . . . .
C(19) C(20) C(21) C(24) 178.5(5) ? . . . .
S(2) C(25) C(26) C(27) 179.1(4) ? . . . .
S(2) C(25) C(26) C(31) -2.3(6) ? . . . .
S(2) C(25) C(30) C(29) -178.1(3) ? . . . .
S(2) C(25) C(30) C(40) 3.2(6) ? . . . .
C(26) C(25) C(30) C(29) 3.2(7) ? . . . .
C(26) C(25) C(30) C(40) -175.5(4) ? . . . .
C(30) C(25) C(26) C(27) -2.1(7) ? . . . .
C(30) C(25) C(26) C(31) 176.5(4) ? . . . .
C(25) C(26) C(27) C(28) -0.3(6) ? . . . .
C(25) C(26) C(31) C(32) 98.8(6) ? . . . .
C(25) C(26) C(31) C(36) -83.5(6) ? . . . .
C(27) C(26) C(31) C(32) -82.6(6) ? . . . .
C(27) C(26) C(31) C(36) 95.1(6) ? . . . .
C(31) C(26) C(27) C(28) -179.0(5) ? . . . .
C(26) C(27) C(28) C(29) 1.7(8) ? . . . .
C(27) C(28) C(29) C(30) -0.6(8) ? . . . .
C(28) C(29) C(30) C(25) -1.8(7) ? . . . .
C(28) C(29) C(30) C(40) 176.9(4) ? . . . .
C(25) C(30) C(40) C(41) -98.9(5) ? . . . .
C(25) C(30) C(40) C(45) 84.1(5) ? . . . .
C(29) C(30) C(40) C(41) 82.4(5) ? . . . .
C(29) C(30) C(40) C(45) -94.6(5) ? . . . .
C(26) C(31) C(32) C(33) 174.2(5) ? . . . .
C(26) C(31) C(32) C(37) -6.5(8) ? . . . .
C(26) C(31) C(36) C(35) -174.0(5) ? . . . .
C(26) C(31) C(36) C(39) 4.7(8) ? . . . .
C(32) C(31) C(36) C(35) 3.7(9) ? . . . .
C(32) C(31) C(36) C(39) -177.6(5) ? . . . .
C(36) C(31) C(32) C(33) -3.5(8) ? . . . .
C(36) C(31) C(32) C(37) 175.8(5) ? . . . .
C(31) C(32) C(33) C(34) 1.1(10) ? . . . .
C(37) C(32) C(33) C(34) -178.1(6) ? . . . .
C(32) C(33) C(34) C(35) 1.1(11) ? . . . .
C(32) C(33) C(34) C(38) -179.2(7) ? . . . .
C(33) C(34) C(35) C(36) -0.9(11) ? . . . .
C(38) C(34) C(35) C(36) 179.4(7) ? . . . .
C(34) C(35) C(36) C(31) -1.4(10) ? . . . .
C(34) C(35) C(36) C(39) 179.9(5) ? . . . .
C(30) C(40) C(41) C(42) -179.8(4) ? . . . .
C(30) C(40) C(41) C(46) -1.8(6) ? . . . .
C(30) C(40) C(45) C(44) -179.7(4) ? . . . .
C(30) C(40) C(45) C(48) 5.6(6) ? . . . .
C(41) C(40) C(45) C(44) 3.2(6) ? . . . .
C(41) C(40) C(45) C(48) -171.4(4) ? . . . .
C(45) C(40) C(41) C(42) -2.8(6) ? . . . .
C(45) C(40) C(41) C(46) 175.2(4) ? . . . .
C(40) C(41) C(42) C(43) 0.5(7) ? . . . .
C(46) C(41) C(42) C(43) -177.5(4) ? . . . .
C(41) C(42) C(43) C(44) 1.4(7) ? . . . .
C(41) C(42) C(43) C(47) -176.1(4) ? . . . .
C(42) C(43) C(44) C(45) -1.0(7) ? . . . .
C(47) C(43) C(44) C(45) 176.5(4) ? . . . .
C(43) C(44) C(45) C(40) -1.3(7) ? . . . .
C(43) C(44) C(45) C(48) 173.3(4) ? . . . .
N(2) C(55) C(56) C(57) -101.8(19) ? . . . .
N(2) C(55) C(57) C(56) 86(2) ? . . . .
N(2) C(55) C(58) C(59) -119(4) ? . . . .
N(2) C(55) C(59) C(58) 67(4) ? . . . .
N(2) C(55) C(60) C(61) -60(5) ? . . . .
N(2) C(55) C(61) C(60) 125(5) ? . . . .
C(56) C(55) C(58) C(59) 126(4) ? . . . .
C(58) C(55) C(56) C(57) 10(2) ? . . . .
C(56) C(55) C(59) C(58) -67(4) ? . . . .
C(59) C(55) C(56) C(57) 34(2) ? . . . .
C(56) C(55) C(60) C(61) 54(5) ? . . . .
C(60) C(55) C(56) C(57) 138(2) ? . . . .
C(56) C(55) C(61) C(60) -129(5) ? . . . .
C(61) C(55) C(56) C(57) 154(2) ? . . . .
C(57) C(55) C(58) C(59) 130(4) ? . . . .
C(58) C(55) C(57) C(56) -171(2) ? . . . .
C(57) C(55) C(59) C(58) -53(4) ? . . . .
C(59) C(55) C(57) C(56) -153(2) ? . . . .
C(57) C(55) C(60) C(61) 72(5) ? . . . .
C(60) C(55) C(57) C(56) -49(2) ? . . . .
C(57) C(55) C(61) C(60) -117(5) ? . . . .
C(61) C(55) C(57) C(56) -29(2) ? . . . .
C(58) C(55) C(60) C(61) -176(4) ? . . . .
C(60) C(55) C(58) C(59) 3(4) ? . . . .
C(58) C(55) C(61) C(60) 5(6) ? . . . .
C(61) C(55) C(58) C(59) 1(3) ? . . . .
C(59) C(55) C(60) C(61) -175(5) ? . . . .
C(60) C(55) C(59) C(58) -177(4) ? . . . .
C(59) C(55) C(61) C(60) 5(5) ? . . . .
C(61) C(55) C(59) C(58) -179(2) ? . . . .
